data_2020806
loop_
_publ_author_name
'Kramer, Philipp'
'Bolte, Michael'

_publ_section_title
;
 Synthesis and crystal structures of two structurally related
 kryptoracemates
;
_journal_coeditor_code SK3660
_journal_issue 7
_journal_name_full 'Acta Crystallographica Section C'
_journal_page_first 575
_journal_page_last 581
_journal_paper_doi 10.1107/S2053229617009408
_journal_volume 73
_journal_year 2017
_chemical_formula_iupac 'C27 H32 N2 O3'
_chemical_formula_moiety 'C27 H32 N2 O3'
_chemical_formula_sum 'C27 H32 N2 O3'
_chemical_formula_weight 432.54
_chemical_name_systematic
<i>rac</i>-<i>N</i>-[(1<i>S</i>,2<i>R</i>,3<i>S</i>)-2-Methyl-3-(5-methylfuran-2-yl)-1-phenyl-3-(pivalamido)propyl]benzamide
_space_group_crystal_system orthorhombic
_space_group_IT_number 19
_space_group_name_Hall 'P 2ac 2ab'
_space_group_name_H-M_alt 'P 21 21 21'
_symmetry_space_group_name_Hall 'P 2ac 2ab'
_symmetry_space_group_name_H-M 'P 21 21 21'
_atom_sites_solution_hydrogens mixed
_audit_creation_method SHELXL-2014/7
_cell_angle_alpha 90
_cell_angle_beta 90
_cell_angle_gamma 90
_cell_formula_units_Z 8
_cell_length_a 9.9801(4)
_cell_length_b 18.8540(8)
_cell_length_c 26.1414(11)
_cell_measurement_reflns_used 20981
_cell_measurement_temperature 173(2)
_cell_measurement_theta_max 26.34
_cell_measurement_theta_min 2.3
_cell_volume 4918.9(4)
_computing_cell_refinement
;
X-AREA (Stoe & Cie, 2001)
;
_computing_data_collection
;
X-AREA (Stoe & Cie, 2001)
;
_computing_data_reduction
;
X-AREA (Stoe & Cie, 2001)
;
_computing_molecular_graphics
;
XP (Sheldrick, 2008) and Mercury (Macrae <i>et al.</i>, 2008)
;
_computing_publication_material
;
SHELXL2014 (Sheldrick, 2015) and publCIF (Westrip, 2010)
;
_computing_structure_refinement
;
SHELXL2014 (Sheldrick, 2015)
;
_computing_structure_solution
;
SHELXS97 (Sheldrick, 2008)
;
_diffrn_ambient_temperature 173(2)
_diffrn_measured_fraction_theta_full 0.999
_diffrn_measured_fraction_theta_max 0.993
_diffrn_measurement_device_type 'Stoe IPDS II two-circle'
_diffrn_measurement_method \w
_diffrn_radiation_type MoK\a
_diffrn_radiation_wavelength 0.71073
_diffrn_reflns_av_R_equivalents 0.0646
_diffrn_reflns_limit_h_max 10
_diffrn_reflns_limit_h_min -12
_diffrn_reflns_limit_k_max 23
_diffrn_reflns_limit_k_min -19
_diffrn_reflns_limit_l_max 32
_diffrn_reflns_limit_l_min -31
_diffrn_reflns_number 27867
_diffrn_reflns_theta_full 25.000
_diffrn_reflns_theta_max 25.961
_diffrn_reflns_theta_min 2.297
_exptl_absorpt_coefficient_mu 0.076
_exptl_absorpt_correction_T_max 1.000
_exptl_absorpt_correction_T_min 0.405
_exptl_absorpt_correction_type multi-scan
_exptl_absorpt_process_details
;
(X-AREA; Stoe & Cie, 2001)
;
_exptl_crystal_colour colourless
_exptl_crystal_density_diffrn 1.168
_exptl_crystal_description needle
_exptl_crystal_F_000 1856
_exptl_crystal_size_max 0.260
_exptl_crystal_size_mid 0.090
_exptl_crystal_size_min 0.090
_refine_diff_density_max 0.163
_refine_diff_density_min -0.193
_refine_ls_abs_structure_details
;
Flack <i>x</i> determined using 2322 quotients [(I+)-(I-)]/[(I+)+(I-)]
(Parsons <i>et al.</i>,  2013).
;
_refine_ls_abs_structure_Flack 0.6(10)
_refine_ls_extinction_method none
_refine_ls_goodness_of_fit_ref 0.984
_refine_ls_hydrogen_treatment mixed
_refine_ls_matrix_type full
_refine_ls_number_parameters 595
_refine_ls_number_reflns 9562
_refine_ls_number_restraints 0
_refine_ls_restrained_S_all 0.984
_refine_ls_R_factor_all 0.0813
_refine_ls_R_factor_gt 0.0578
_refine_ls_shift/su_max 0.000
_refine_ls_shift/su_mean 0.000
_refine_ls_structure_factor_coef Fsqd
_refine_ls_weighting_details 'w=1/[\s^2^(Fo^2^)+(0.0687P)^2^] where P=(Fo^2^+2Fc^2^)/3'
_refine_ls_weighting_scheme calc
_refine_ls_wR_factor_gt 0.1254
_refine_ls_wR_factor_ref 0.1345
_reflns_number_gt 7086
_reflns_number_total 9562
_reflns_threshold_expression 'I > 2\s(I)'
_cod_data_source_file sk3660sup1.cif
_cod_data_source_block I
_cod_database_code 2020806
_shelx_space_group_comment
;
The symmetry employed for this shelxl refinement is uniquely defined
by the following loop, which should always be used as a source of
symmetry information in preference to the above space-group names.
They are only intended as comments.
;
_shelx_estimated_absorpt_t_min 0.981
_shelx_estimated_absorpt_t_max 0.993

loop_
_space_group_symop_operation_xyz
'x, y, z'
'-x+1/2, -y, z+1/2'
'-x, y+1/2, -z+1/2'
'x+1/2, -y+1/2, -z'

loop_
_atom_site_type_symbol
_atom_site_label
_atom_site_fract_x
_atom_site_fract_y
_atom_site_fract_z
_atom_site_U_iso_or_equiv
_atom_site_adp_type
_atom_site_calc_flag
_atom_site_occupancy
N N1 0.2408(4) 0.51177(17) 0.61626(11) 0.0304(7) Uani d 1
H H1 0.316(5) 0.525(2) 0.6150(12) 0.021(10) Uiso d 1
N N2 0.2002(4) 0.45934(19) 0.49954(12) 0.0367(8) Uani d 1
H H2 0.157(5) 0.424(2) 0.4890(14) 0.032(11) Uiso d 1
O O1 0.0228(3) 0.53424(15) 0.63296(10) 0.0398(6) Uani d 1
O O2 0.2390(4) 0.57478(18) 0.48621(13) 0.0616(9) Uani d 1
C C1 0.1393(4) 0.55590(19) 0.62665(11) 0.0295(8) Uani d 1
C C2 0.2197(4) 0.43565(19) 0.61119(12) 0.0311(8) Uani d 1
H H2B 0.1276 0.4282 0.5972 0.037 Uiso calc 1
C C3 0.3202(4) 0.4030(2) 0.57303(12) 0.0319(8) Uani d 1
H H3 0.4103 0.4043 0.5897 0.038 Uiso calc 1
C C4 0.3302(4) 0.4474(2) 0.52308(12) 0.0332(8) Uani d 1
H H4 0.3662 0.4950 0.5329 0.040 Uiso calc 1
C C5 0.1644(5) 0.5239(2) 0.48150(14) 0.0396(9) Uani d 1
C C6 0.2872(5) 0.3253(2) 0.56298(14) 0.0394(9) Uani d 1
H H6A 0.3521 0.3056 0.5387 0.059 Uiso calc 1
H H6B 0.2916 0.2988 0.5952 0.059 Uiso calc 1
H H6C 0.1968 0.3216 0.5486 0.059 Uiso calc 1
C C11 0.1722(4) 0.6332(2) 0.63060(12) 0.0326(8) Uani d 1
C C12 0.0939(5) 0.6756(2) 0.66200(15) 0.0434(10) Uani d 1
H H12 0.0216 0.6553 0.6805 0.052 Uiso calc 1
C C13 0.1207(5) 0.7477(2) 0.66647(17) 0.0525(12) Uani d 1
H H13 0.0659 0.7768 0.6875 0.063 Uiso calc 1
C C14 0.2274(6) 0.7767(2) 0.64021(16) 0.0493(11) Uani d 1
H H14 0.2477 0.8256 0.6441 0.059 Uiso calc 1
C C15 0.3045(5) 0.7353(2) 0.60848(16) 0.0469(11) Uani d 1
H H15 0.3766 0.7559 0.5899 0.056 Uiso calc 1
C C16 0.2774(5) 0.6633(2) 0.60346(14) 0.0409(10) Uani d 1
H H16 0.3307 0.6348 0.5815 0.049 Uiso calc 1
C C21 0.2272(4) 0.39814(19) 0.66312(13) 0.0323(8) Uani d 1
C C22 0.1350(4) 0.3460(2) 0.67604(14) 0.0382(9) Uani d 1
H H22 0.0655 0.3341 0.6527 0.046 Uiso calc 1
C C23 0.1432(5) 0.3111(2) 0.72261(15) 0.0479(11) Uani d 1
H H23 0.0797 0.2755 0.7311 0.057 Uiso calc 1
C C24 0.2443(6) 0.3283(2) 0.75672(15) 0.0523(12) Uani d 1
H H24 0.2498 0.3047 0.7888 0.063 Uiso calc 1
C C25 0.3365(5) 0.3793(2) 0.74427(15) 0.0485(11) Uani d 1
H H25 0.4066 0.3906 0.7675 0.058 Uiso calc 1
C C26 0.3275(4) 0.4148(2) 0.69744(13) 0.0390(9) Uani d 1
H H26 0.3908 0.4506 0.6892 0.047 Uiso calc 1
C C41 0.4299(5) 0.4150(2) 0.48649(13) 0.0370(9) Uani d 1
O O42 0.3857(3) 0.39419(15) 0.43933(9) 0.0429(7) Uani d 1
C C43 0.4939(6) 0.3649(2) 0.41389(15) 0.0499(12) Uani d 1
C C44 0.6009(6) 0.3668(3) 0.44384(17) 0.0593(14) Uani d 1
H H44 0.6879 0.3497 0.4357 0.071 Uiso calc 1
C C45 0.5605(6) 0.3994(3) 0.49090(16) 0.0555(13) Uani d 1
H H45 0.6158 0.4083 0.5198 0.067 Uiso calc 1
C C46 0.4678(8) 0.3401(3) 0.36028(18) 0.0759(18) Uani d 1
H H46A 0.5495 0.3189 0.3462 0.114 Uiso calc 1
H H46B 0.4410 0.3806 0.3391 0.114 Uiso calc 1
H H46C 0.3959 0.3047 0.3605 0.114 Uiso calc 1
C C51 0.0247(5) 0.5316(3) 0.45761(14) 0.0490(11) Uani d 1
C C52 -0.0584(8) 0.5750(5) 0.4958(2) 0.098(3) Uani d 1
H H52A -0.0129 0.6200 0.5029 0.147 Uiso calc 1
H H52B -0.1471 0.5845 0.4812 0.147 Uiso calc 1
H H52C -0.0685 0.5481 0.5277 0.147 Uiso calc 1
C C53 -0.0428(6) 0.4613(4) 0.4456(2) 0.0798(19) Uani d 1
H H53A -0.0524 0.4337 0.4772 0.120 Uiso calc 1
H H53B -0.1314 0.4702 0.4308 0.120 Uiso calc 1
H H53C 0.0120 0.4348 0.4211 0.120 Uiso calc 1
C C54 0.0398(6) 0.5747(3) 0.40854(17) 0.0641(15) Uani d 1
H H54A 0.0834 0.6200 0.4163 0.096 Uiso calc 1
H H54B 0.0947 0.5482 0.3840 0.096 Uiso calc 1
H H54C -0.0488 0.5836 0.3937 0.096 Uiso calc 1
N N1A 0.7389(3) 0.52026(16) 0.63317(10) 0.0289(6) Uani d 1
H H1A 0.822(4) 0.5349(19) 0.6317(12) 0.018(8) Uiso d 1
N N2A 0.7094(4) 0.53813(18) 0.75411(11) 0.0361(7) Uani d 1
H H2A 0.653(6) 0.513(3) 0.7718(17) 0.056(15) Uiso d 1
O O1A 0.5228(3) 0.52654(15) 0.60860(9) 0.0374(6) Uani d 1
O O2A 0.7562(4) 0.64987(16) 0.73078(12) 0.0612(10) Uani d 1
C C1A 0.6370(4) 0.55264(19) 0.60929(11) 0.0276(8) Uani d 1
C C2A 0.7182(4) 0.45265(19) 0.65973(11) 0.0298(8) Uani d 1
H H2A1 0.6261 0.4531 0.6748 0.036 Uiso calc 1
C C3A 0.8196(4) 0.4430(2) 0.70406(12) 0.0342(8) Uani d 1
H H3A 0.9086 0.4322 0.6883 0.041 Uiso calc 1
C C4A 0.8370(4) 0.5101(2) 0.73660(12) 0.0332(8) Uani d 1
H H4A 0.8774 0.5469 0.7138 0.040 Uiso calc 1
C C5A 0.6779(5) 0.6078(2) 0.75005(14) 0.0404(10) Uani d 1
C C6A 0.7798(6) 0.3785(2) 0.73627(14) 0.0453(11) Uani d 1
H H6A1 0.7698 0.3370 0.7140 0.068 Uiso calc 1
H H6A2 0.8495 0.3691 0.7618 0.068 Uiso calc 1
H H6A3 0.6947 0.3880 0.7536 0.068 Uiso calc 1
C C11A 0.6669(4) 0.62105(19) 0.58331(12) 0.0308(8) Uani d 1
C C12A 0.5963(5) 0.6379(2) 0.53877(13) 0.0389(9) Uani d 1
H H12A 0.5311 0.6060 0.5256 0.047 Uiso calc 1
C C13A 0.6218(6) 0.7013(2) 0.51388(15) 0.0501(12) Uani d 1
H H13A 0.5757 0.7121 0.4831 0.060 Uiso calc 1
C C14A 0.7129(6) 0.7489(2) 0.53311(17) 0.0588(14) Uani d 1
H H14A 0.7282 0.7927 0.5161 0.071 Uiso calc 1
C C15A 0.7822(6) 0.7326(2) 0.57743(17) 0.0577(13) Uani d 1
H H15A 0.8458 0.7653 0.5908 0.069 Uiso calc 1
C C16A 0.7594(5) 0.6689(2) 0.60236(15) 0.0449(10) Uani d 1
H H16A 0.8075 0.6580 0.6327 0.054 Uiso calc 1
C C21A 0.7270(4) 0.3902(2) 0.62328(12) 0.0314(8) Uani d 1
C C22A 0.6332(5) 0.3357(2) 0.62459(13) 0.0380(9) Uani d 1
H H22A 0.5594 0.3386 0.6474 0.046 Uiso calc 1
C C23A 0.6463(6) 0.2772(2) 0.59289(15) 0.0497(12) Uani d 1
H H23A 0.5811 0.2406 0.5939 0.060 Uiso calc 1
C C24A 0.7540(6) 0.2719(2) 0.55977(15) 0.0536(13) Uani d 1
H H24A 0.7640 0.2313 0.5386 0.064 Uiso calc 1
C C25A 0.8470(5) 0.3262(3) 0.55784(14) 0.0485(11) Uani d 1
H H25A 0.9204 0.3231 0.5348 0.058 Uiso calc 1
C C26A 0.8340(4) 0.3844(2) 0.58891(13) 0.0386(9) Uani d 1
H H26A 0.8986 0.4214 0.5871 0.046 Uiso calc 1
C C41A 0.9348(5) 0.4977(2) 0.77903(13) 0.0405(10) Uani d 1
O O42A 0.8837(3) 0.47704(15) 0.82568(9) 0.0445(7) Uani d 1
C C43A 0.9917(6) 0.4622(2) 0.85696(15) 0.0498(12) Uani d 1
C C44A 1.1042(6) 0.4727(3) 0.83099(18) 0.0721(17) Uani d 1
H H44A 1.1926 0.4658 0.8435 0.086 Uiso calc 1
C C45A 1.0680(5) 0.4964(3) 0.78063(17) 0.0631(15) Uani d 1
H H45A 1.1276 0.5088 0.7537 0.076 Uiso calc 1
C C46A 0.9602(7) 0.4396(3) 0.90969(16) 0.0714(18) Uani d 1
H H46D 1.0436 0.4290 0.9280 0.107 Uiso calc 1
H H46E 0.9039 0.3970 0.9087 0.107 Uiso calc 1
H H46F 0.9123 0.4777 0.9274 0.107 Uiso calc 1
C C51A 0.5415(5) 0.6316(2) 0.77042(16) 0.0497(11) Uani d 1
C C52A 0.4746(8) 0.6725(5) 0.7269(3) 0.113(3) Uani d 1
H H52D 0.5338 0.7109 0.7156 0.170 Uiso calc 1
H H52E 0.4573 0.6403 0.6982 0.170 Uiso calc 1
H H52F 0.3897 0.6926 0.7390 0.170 Uiso calc 1
C C53A 0.5716(8) 0.6805(4) 0.8151(2) 0.092(2) Uani d 1
H H53D 0.6302 0.7190 0.8037 0.138 Uiso calc 1
H H53E 0.4877 0.7004 0.8283 0.138 Uiso calc 1
H H53F 0.6164 0.6536 0.8423 0.138 Uiso calc 1
C C54A 0.4522(6) 0.5729(3) 0.7880(3) 0.0763(17) Uani d 1
H H54D 0.4326 0.5412 0.7592 0.114 Uiso calc 1
H H54E 0.4970 0.5460 0.8152 0.114 Uiso calc 1
H H54F 0.3683 0.5928 0.8012 0.114 Uiso calc 1

loop_
_atom_site_aniso_label
_atom_site_aniso_U_11
_atom_site_aniso_U_22
_atom_site_aniso_U_33
_atom_site_aniso_U_12
_atom_site_aniso_U_13
_atom_site_aniso_U_23
N1 0.0180(19) 0.0319(17) 0.0414(16) -0.0022(15) 0.0027(13) -0.0005(12)
N2 0.033(2) 0.0359(19) 0.0412(16) -0.0010(16) -0.0038(14) 0.0015(14)
O1 0.0248(17) 0.0431(16) 0.0516(14) -0.0031(13) 0.0048(12) -0.0051(12)
O2 0.057(3) 0.0442(19) 0.084(2) 0.0031(18) -0.0182(19) 0.0151(15)
C1 0.025(2) 0.035(2) 0.0283(15) 0.0002(16) 0.0018(14) -0.0028(14)
C2 0.023(2) 0.032(2) 0.0384(17) -0.0016(16) 0.0010(15) -0.0019(14)
C3 0.028(2) 0.033(2) 0.0344(16) -0.0006(17) 0.0011(14) 0.0007(14)
C4 0.027(2) 0.038(2) 0.0339(16) 0.0011(18) -0.0018(14) 0.0013(15)
C5 0.036(2) 0.044(2) 0.0388(18) 0.005(2) 0.0027(16) 0.0054(16)
C6 0.045(3) 0.034(2) 0.0391(18) -0.0001(19) 0.0028(17) -0.0013(15)
C11 0.028(2) 0.036(2) 0.0333(16) 0.0033(17) -0.0024(15) -0.0026(14)
C12 0.034(3) 0.045(3) 0.051(2) -0.003(2) 0.0050(18) -0.0144(18)
C13 0.047(3) 0.048(3) 0.063(2) 0.002(2) 0.006(2) -0.024(2)
C14 0.056(3) 0.036(2) 0.057(2) 0.003(2) -0.006(2) -0.0074(17)
C15 0.053(3) 0.036(2) 0.052(2) -0.005(2) 0.008(2) 0.0065(17)
C16 0.045(3) 0.038(2) 0.0400(18) 0.001(2) 0.0082(18) 0.0027(15)
C21 0.027(2) 0.0327(19) 0.0374(16) 0.0034(17) 0.0040(15) -0.0019(14)
C22 0.034(3) 0.035(2) 0.0460(19) 0.0005(18) 0.0059(17) 0.0003(16)
C23 0.055(3) 0.038(2) 0.051(2) -0.001(2) 0.017(2) 0.0079(17)
C24 0.068(4) 0.050(3) 0.040(2) 0.009(3) 0.008(2) 0.0086(18)
C25 0.049(3) 0.056(3) 0.0406(19) 0.008(2) -0.0022(19) 0.0008(18)
C26 0.033(2) 0.046(2) 0.0383(18) -0.0044(19) 0.0054(17) -0.0018(16)
C41 0.039(3) 0.038(2) 0.0346(17) 0.0014(18) 0.0014(17) 0.0056(15)
O42 0.047(2) 0.0407(16) 0.0411(13) 0.0027(15) 0.0026(13) 0.0002(11)
C43 0.064(4) 0.040(2) 0.045(2) 0.004(2) 0.016(2) -0.0004(17)
C44 0.056(4) 0.064(3) 0.058(2) 0.021(3) 0.021(2) 0.011(2)
C45 0.043(3) 0.079(4) 0.044(2) 0.009(3) 0.008(2) 0.003(2)
C46 0.109(6) 0.064(3) 0.055(3) 0.001(4) 0.020(3) -0.015(2)
C51 0.040(3) 0.066(3) 0.0413(19) 0.012(2) 0.0018(17) 0.0087(19)
C52 0.066(5) 0.162(7) 0.065(3) 0.055(5) 0.010(3) 0.002(4)
C53 0.048(4) 0.103(5) 0.089(3) -0.016(3) -0.028(3) 0.033(3)
C54 0.052(4) 0.089(4) 0.052(2) 0.011(3) -0.009(2) 0.016(2)
N1A 0.0177(18) 0.0316(16) 0.0373(14) -0.0027(14) 0.0005(12) 0.0038(12)
N2A 0.035(2) 0.0368(19) 0.0363(15) 0.0031(16) 0.0045(14) -0.0015(13)
O1A 0.0214(16) 0.0404(15) 0.0505(13) -0.0016(13) -0.0031(11) 0.0070(11)
O2A 0.071(3) 0.0363(17) 0.077(2) -0.0007(18) 0.0273(19) -0.0047(14)
C1A 0.024(2) 0.0296(18) 0.0293(15) -0.0004(16) 0.0020(14) -0.0001(13)
C2A 0.026(2) 0.0326(19) 0.0311(15) -0.0015(17) 0.0001(14) 0.0049(13)
C3A 0.032(2) 0.039(2) 0.0316(16) 0.0049(18) -0.0023(15) 0.0000(14)
C4A 0.033(2) 0.035(2) 0.0307(16) 0.0011(17) -0.0010(15) -0.0006(14)
C5A 0.045(3) 0.037(2) 0.0391(18) 0.001(2) 0.0049(18) -0.0054(16)
C6A 0.064(3) 0.037(2) 0.0353(17) 0.003(2) -0.0069(18) 0.0043(15)
C11A 0.029(2) 0.0305(19) 0.0332(16) 0.0026(16) 0.0050(14) 0.0008(13)
C12A 0.037(3) 0.043(2) 0.0372(17) 0.005(2) 0.0037(16) 0.0025(16)
C13A 0.060(3) 0.051(3) 0.0392(19) 0.013(2) 0.003(2) 0.0129(18)
C14A 0.079(4) 0.040(3) 0.058(2) 0.002(3) 0.013(3) 0.016(2)
C15A 0.063(4) 0.044(3) 0.066(3) -0.019(3) 0.007(2) 0.003(2)
C16A 0.047(3) 0.043(2) 0.0451(19) -0.011(2) -0.0034(19) 0.0054(17)
C21A 0.028(2) 0.037(2) 0.0286(15) 0.0045(17) -0.0022(14) 0.0012(13)
C22A 0.038(3) 0.036(2) 0.0397(18) -0.0022(19) -0.0007(16) 0.0048(15)
C23A 0.069(4) 0.033(2) 0.047(2) -0.006(2) -0.002(2) -0.0019(17)
C24A 0.072(4) 0.047(3) 0.042(2) 0.010(3) -0.001(2) -0.0089(17)
C25A 0.047(3) 0.062(3) 0.0372(18) 0.012(2) 0.0031(18) -0.0059(18)
C26A 0.031(2) 0.048(2) 0.0375(17) -0.0001(19) -0.0032(16) -0.0008(16)
C41A 0.045(3) 0.043(2) 0.0336(17) 0.003(2) -0.0027(17) -0.0072(15)
O42A 0.0480(19) 0.0501(17) 0.0355(12) -0.0050(15) -0.0071(12) 0.0010(11)
C43A 0.063(3) 0.044(3) 0.0420(18) 0.006(2) -0.019(2) -0.0069(17)
C44A 0.050(3) 0.107(5) 0.060(3) 0.029(3) -0.021(3) -0.020(3)
C45A 0.035(3) 0.108(5) 0.047(2) 0.007(3) -0.001(2) -0.011(2)
C46A 0.107(5) 0.059(3) 0.049(2) -0.012(3) -0.031(3) 0.003(2)
C51A 0.046(3) 0.046(3) 0.058(2) 0.012(2) 0.005(2) -0.0077(19)
C52A 0.067(5) 0.153(8) 0.119(5) 0.049(5) -0.004(4) 0.047(5)
C53A 0.094(6) 0.083(4) 0.099(4) -0.014(4) 0.050(4) -0.041(3)
C54A 0.043(4) 0.058(3) 0.127(5) -0.001(3) 0.031(3) -0.014(3)

loop_
_atom_type_symbol
_atom_type_description
_atom_type_scat_dispersion_real
_atom_type_scat_dispersion_imag
_atom_type_scat_source
C C 0.0033 0.0016 'International Tables Vol C Tables 4.2.6.8 and 6.1.1.4'
H H 0.0000 0.0000 'International Tables Vol C Tables 4.2.6.8 and 6.1.1.4'
N N 0.0061 0.0033 'International Tables Vol C Tables 4.2.6.8 and 6.1.1.4'
O O 0.0106 0.0060 'International Tables Vol C Tables 4.2.6.8 and 6.1.1.4'

loop_
_geom_angle_atom_site_label_1
_geom_angle_atom_site_label_2
_geom_angle_atom_site_label_3
_geom_angle
C1 N1 C2 121.5(4)
C1 N1 H1 121(3)
C2 N1 H1 117(3)
C5 N2 C4 121.5(4)
C5 N2 H2 118(3)
C4 N2 H2 118(3)
O1 C1 N1 122.0(4)
O1 C1 C11 121.0(3)
N1 C1 C11 117.0(3)
N1 C2 C21 111.5(3)
N1 C2 C3 111.0(3)
C21 C2 C3 110.9(3)
N1 C2 H2B 107.7
C21 C2 H2B 107.7
C3 C2 H2B 107.7
C6 C3 C2 110.8(3)
C6 C3 C4 112.7(3)
C2 C3 C4 111.7(3)
C6 C3 H3 107.1
C2 C3 H3 107.1
C4 C3 H3 107.1
N2 C4 C41 112.5(3)
N2 C4 C3 112.4(3)
C41 C4 C3 110.9(3)
N2 C4 H4 106.9
C41 C4 H4 106.9
C3 C4 H4 106.9
O2 C5 N2 120.7(4)
O2 C5 C51 121.3(4)
N2 C5 C51 117.9(4)
C3 C6 H6A 109.5
C3 C6 H6B 109.5
H6A C6 H6B 109.5
C3 C6 H6C 109.5
H6A C6 H6C 109.5
H6B C6 H6C 109.5
C12 C11 C16 119.5(4)
C12 C11 C1 118.6(4)
C16 C11 C1 121.9(3)
C11 C12 C13 120.3(4)
C11 C12 H12 119.8
C13 C12 H12 119.8
C14 C13 C12 119.6(4)
C14 C13 H13 120.2
C12 C13 H13 120.2
C15 C14 C13 120.5(4)
C15 C14 H14 119.8
C13 C14 H14 119.8
C14 C15 C16 120.2(4)
C14 C15 H15 119.9
C16 C15 H15 119.9
C11 C16 C15 119.9(4)
C11 C16 H16 120.1
C15 C16 H16 120.1
C26 C21 C22 118.9(3)
C26 C21 C2 120.4(3)
C22 C21 C2 120.7(4)
C23 C22 C21 120.7(4)
C23 C22 H22 119.7
C21 C22 H22 119.7
C24 C23 C22 119.9(4)
C24 C23 H23 120.1
C22 C23 H23 120.1
C25 C24 C23 120.0(4)
C25 C24 H24 120.0
C23 C24 H24 120.0
C24 C25 C26 120.0(4)
C24 C25 H25 120.0
C26 C25 H25 120.0
C21 C26 C25 120.5(4)
C21 C26 H26 119.8
C25 C26 H26 119.8
C45 C41 O42 109.2(4)
C45 C41 C4 132.4(4)
O42 C41 C4 118.4(4)
C41 O42 C43 107.3(4)
C44 C43 O42 109.5(4)
C44 C43 C46 134.4(5)
O42 C43 C46 116.0(5)
C43 C44 C45 107.0(5)
C43 C44 H44 126.5
C45 C44 H44 126.5
C41 C45 C44 107.1(5)
C41 C45 H45 126.5
C44 C45 H45 126.5
C43 C46 H46A 109.5
C43 C46 H46B 109.5
H46A C46 H46B 109.5
C43 C46 H46C 109.5
H46A C46 H46C 109.5
H46B C46 H46C 109.5
C53 C51 C54 109.5(4)
C53 C51 C52 111.0(6)
C54 C51 C52 108.5(5)
C53 C51 C5 113.8(4)
C54 C51 C5 107.7(4)
C52 C51 C5 106.1(4)
C51 C52 H52A 109.5
C51 C52 H52B 109.5
H52A C52 H52B 109.5
C51 C52 H52C 109.5
H52A C52 H52C 109.5
H52B C52 H52C 109.5
C51 C53 H53A 109.5
C51 C53 H53B 109.5
H53A C53 H53B 109.5
C51 C53 H53C 109.5
H53A C53 H53C 109.5
H53B C53 H53C 109.5
C51 C54 H54A 109.5
C51 C54 H54B 109.5
H54A C54 H54B 109.5
C51 C54 H54C 109.5
H54A C54 H54C 109.5
H54B C54 H54C 109.5
C1A N1A C2A 120.7(3)
C1A N1A H1A 124(2)
C2A N1A H1A 115(2)
C5A N2A C4A 122.1(4)
C5A N2A H2A 115(4)
C4A N2A H2A 122(4)
O1A C1A N1A 121.5(3)
O1A C1A C11A 121.4(3)
N1A C1A C11A 117.1(3)
N1A C2A C21A 111.7(3)
N1A C2A C3A 111.4(3)
C21A C2A C3A 109.9(3)
N1A C2A H2A1 107.9
C21A C2A H2A1 107.9
C3A C2A H2A1 107.9
C6A C3A C4A 112.3(3)
C6A C3A C2A 109.6(3)
C4A C3A C2A 113.0(3)
C6A C3A H3A 107.2
C4A C3A H3A 107.2
C2A C3A H3A 107.2
N2A C4A C41A 113.3(3)
N2A C4A C3A 112.1(3)
C41A C4A C3A 110.9(3)
N2A C4A H4A 106.7
C41A C4A H4A 106.7
C3A C4A H4A 106.7
O2A C5A N2A 120.9(4)
O2A C5A C51A 121.5(4)
N2A C5A C51A 117.6(4)
C3A C6A H6A1 109.5
C3A C6A H6A2 109.5
H6A1 C6A H6A2 109.5
C3A C6A H6A3 109.5
H6A1 C6A H6A3 109.5
H6A2 C6A H6A3 109.5
C16A C11A C12A 119.2(4)
C16A C11A C1A 122.3(3)
C12A C11A C1A 118.5(4)
C13A C12A C11A 119.7(4)
C13A C12A H12A 120.2
C11A C12A H12A 120.2
C14A C13A C12A 120.9(4)
C14A C13A H13A 119.5
C12A C13A H13A 119.5
C13A C14A C15A 119.6(4)
C13A C14A H14A 120.2
C15A C14A H14A 120.2
C14A C15A C16A 120.2(5)
C14A C15A H15A 119.9
C16A C15A H15A 119.9
C11A C16A C15A 120.4(4)
C11A C16A H16A 119.8
C15A C16A H16A 119.8
C22A C21A C26A 118.1(3)
C22A C21A C2A 121.3(3)
C26A C21A C2A 120.5(4)
C23A C22A C21A 120.7(4)
C23A C22A H22A 119.7
C21A C22A H22A 119.7
C24A C23A C22A 120.4(5)
C24A C23A H23A 119.8
C22A C23A H23A 119.8
C25A C24A C23A 119.4(4)
C25A C24A H24A 120.3
C23A C24A H24A 120.3
C26A C25A C24A 120.5(4)
C26A C25A H25A 119.7
C24A C25A H25A 119.7
C25A C26A C21A 120.9(4)
C25A C26A H26A 119.5
C21A C26A H26A 119.5
C45A C41A O42A 109.7(4)
C45A C41A C4A 132.7(4)
O42A C41A C4A 117.3(4)
C41A O42A C43A 107.0(4)
C44A C43A O42A 109.1(4)
C44A C43A C46A 134.5(5)
O42A C43A C46A 116.4(5)
C43A C44A C45A 107.6(5)
C43A C44A H44A 126.2
C45A C44A H44A 126.2
C41A C45A C44A 106.6(5)
C41A C45A H45A 126.7
C44A C45A H45A 126.7
C43A C46A H46D 109.5
C43A C46A H46E 109.5
H46D C46A H46E 109.5
C43A C46A H46F 109.5
H46D C46A H46F 109.5
H46E C46A H46F 109.5
C54A C51A C53A 109.3(4)
C54A C51A C52A 110.0(6)
C53A C51A C52A 110.7(6)
C54A C51A C5A 114.9(4)
C53A C51A C5A 105.7(5)
C52A C51A C5A 106.1(4)
C51A C52A H52D 109.5
C51A C52A H52E 109.5
H52D C52A H52E 109.5
C51A C52A H52F 109.5
H52D C52A H52F 109.5
H52E C52A H52F 109.5
C51A C53A H53D 109.5
C51A C53A H53E 109.5
H53D C53A H53E 109.5
C51A C53A H53F 109.5
H53D C53A H53F 109.5
H53E C53A H53F 109.5
C51A C54A H54D 109.5
C51A C54A H54E 109.5
H54D C54A H54E 109.5
C51A C54A H54F 109.5
H54D C54A H54F 109.5
H54E C54A H54F 109.5

loop_
_geom_bond_atom_site_label_1
_geom_bond_atom_site_label_2
_geom_bond_distance
N1 C1 1.339(5)
N1 C2 1.456(5)
N1 H1 0.79(5)
N2 C5 1.353(5)
N2 C4 1.454(5)
N2 H2 0.85(5)
O1 C1 1.244(5)
O2 C5 1.222(6)
C1 C11 1.498(5)
C2 C21 1.532(5)
C2 C3 1.542(5)
C2 H2B 1.0000
C3 C6 1.524(5)
C3 C4 1.554(5)
C3 H3 1.0000
C4 C41 1.509(5)
C4 H4 1.0000
C5 C51 1.534(6)
C6 H6A 0.9800
C6 H6B 0.9800
C6 H6C 0.9800
C11 C12 1.387(5)
C11 C16 1.389(6)
C12 C13 1.390(6)
C12 H12 0.9500
C13 C14 1.380(7)
C13 H13 0.9500
C14 C15 1.375(6)
C14 H14 0.9500
C15 C16 1.390(6)
C15 H15 0.9500
C16 H16 0.9500
C21 C26 1.381(6)
C21 C22 1.388(6)
C22 C23 1.386(6)
C22 H22 0.9500
C23 C24 1.385(7)
C23 H23 0.9500
C24 C25 1.370(7)
C24 H24 0.9500
C25 C26 1.398(5)
C25 H25 0.9500
C26 H26 0.9500
C41 C45 1.341(7)
C41 O42 1.367(5)
O42 C43 1.383(6)
C43 C44 1.325(8)
C43 C46 1.500(6)
C44 C45 1.434(6)
C44 H44 0.9500
C45 H45 0.9500
C46 H46A 0.9800
C46 H46B 0.9800
C46 H46C 0.9800
C51 C53 1.520(8)
C51 C54 1.526(6)
C51 C52 1.534(7)
C52 H52A 0.9800
C52 H52B 0.9800
C52 H52C 0.9800
C53 H53A 0.9800
C53 H53B 0.9800
C53 H53C 0.9800
C54 H54A 0.9800
C54 H54B 0.9800
C54 H54C 0.9800
N1A C1A 1.340(5)
N1A C2A 1.466(4)
N1A H1A 0.88(4)
N2A C5A 1.354(5)
N2A C4A 1.453(5)
N2A H2A 0.87(6)
O1A C1A 1.242(5)
O2A C5A 1.222(5)
C1A C11A 1.488(5)
C2A C21A 1.517(5)
C2A C3A 1.549(5)
C2A H2A1 1.0000
C3A C6A 1.532(5)
C3A C4A 1.535(5)
C3A H3A 1.0000
C4A C41A 1.496(5)
C4A H4A 1.0000
C5A C51A 1.529(6)
C6A H6A1 0.9800
C6A H6A2 0.9800
C6A H6A3 0.9800
C11A C16A 1.384(6)
C11A C12A 1.397(5)
C12A C13A 1.385(6)
C12A H12A 0.9500
C13A C14A 1.372(8)
C13A H13A 0.9500
C14A C15A 1.384(7)
C14A H14A 0.9500
C15A C16A 1.385(6)
C15A H15A 0.9500
C16A H16A 0.9500
C21A C22A 1.390(6)
C21A C26A 1.400(6)
C22A C23A 1.385(6)
C22A H22A 0.9500
C23A C24A 1.384(8)
C23A H23A 0.9500
C24A C25A 1.382(7)
C24A H24A 0.9500
C25A C26A 1.373(6)
C25A H25A 0.9500
C26A H26A 0.9500
C41A C45A 1.331(7)
C41A O42A 1.378(5)
O42A C43A 1.382(6)
C43A C44A 1.326(8)
C43A C46A 1.477(7)
C44A C45A 1.437(7)
C44A H44A 0.9500
C45A H45A 0.9500
C46A H46D 0.9800
C46A H46E 0.9800
C46A H46F 0.9800
C51A C54A 1.494(8)
C51A C53A 1.518(7)
C51A C52A 1.529(8)
C52A H52D 0.9800
C52A H52E 0.9800
C52A H52F 0.9800
C53A H53D 0.9800
C53A H53E 0.9800
C53A H53F 0.9800
C54A H54D 0.9800
C54A H54E 0.9800
C54A H54F 0.9800

loop_
_geom_hbond_atom_site_label_D
_geom_hbond_atom_site_label_H
_geom_hbond_atom_site_label_A
_geom_hbond_site_symmetry_A
_geom_hbond_distance_DH
_geom_hbond_distance_HA
_geom_hbond_distance_DA
_geom_hbond_angle_DHA
N1 H1 O1A . 0.79(5) 2.07(5) 2.835(4) 161(4)
C3 H3 O1A . 1.00 2.61 3.222(5) 120
C4 H4 O1A . 1.00 2.59 3.304(5) 128
N1A H1A O1 1_655 0.88(4) 2.00(4) 2.846(4) 161(3)
C4A H4A O1 1_655 1.00 2.57 3.314(4) 131
C46A H46D O2 2_665 0.98 2.65 3.617(7) 169

loop_
_geom_torsion_atom_site_label_1
_geom_torsion_atom_site_label_2
_geom_torsion_atom_site_label_3
_geom_torsion_atom_site_label_4
_geom_torsion
C2 N1 C1 O1 0.7(5)
C2 N1 C1 C11 -179.5(3)
C1 N1 C2 C21 -86.6(4)
C1 N1 C2 C3 149.2(3)
N1 C2 C3 C6 -173.2(3)
C21 C2 C3 C6 62.2(4)
N1 C2 C3 C4 -46.6(4)
C21 C2 C3 C4 -171.2(3)
C5 N2 C4 C41 -98.6(4)
C5 N2 C4 C3 135.3(4)
C6 C3 C4 N2 72.0(4)
C2 C3 C4 N2 -53.6(4)
C6 C3 C4 C41 -55.0(5)
C2 C3 C4 C41 179.4(3)
C4 N2 C5 O2 -2.7(6)
C4 N2 C5 C51 -179.6(3)
O1 C1 C11 C12 28.3(5)
N1 C1 C11 C12 -151.5(3)
O1 C1 C11 C16 -151.1(4)
N1 C1 C11 C16 29.1(5)
C16 C11 C12 C13 -0.2(6)
C1 C11 C12 C13 -179.6(4)
C11 C12 C13 C14 -1.2(7)
C12 C13 C14 C15 2.1(7)
C13 C14 C15 C16 -1.4(7)
C12 C11 C16 C15 0.9(6)
C1 C11 C16 C15 -179.7(4)
C14 C15 C16 C11 -0.1(7)
N1 C2 C21 C26 -44.4(5)
C3 C2 C21 C26 79.9(4)
N1 C2 C21 C22 136.9(4)
C3 C2 C21 C22 -98.8(4)
C26 C21 C22 C23 0.0(6)
C2 C21 C22 C23 178.7(4)
C21 C22 C23 C24 0.0(6)
C22 C23 C24 C25 -0.5(7)
C23 C24 C25 C26 0.9(7)
C22 C21 C26 C25 0.5(6)
C2 C21 C26 C25 -178.3(4)
C24 C25 C26 C21 -0.9(7)
N2 C4 C41 C45 175.4(5)
C3 C4 C41 C45 -57.7(6)
N2 C4 C41 O42 -6.8(5)
C3 C4 C41 O42 120.2(4)
C45 C41 O42 C43 -0.1(5)
C4 C41 O42 C43 -178.5(3)
C41 O42 C43 C44 0.4(5)
C41 O42 C43 C46 -178.4(4)
O42 C43 C44 C45 -0.5(6)
C46 C43 C44 C45 178.1(5)
O42 C41 C45 C44 -0.2(5)
C4 C41 C45 C44 177.9(4)
C43 C44 C45 C41 0.4(6)
O2 C5 C51 C53 168.9(5)
N2 C5 C51 C53 -14.2(5)
O2 C5 C51 C54 47.3(6)
N2 C5 C51 C54 -135.8(4)
O2 C5 C51 C52 -68.7(6)
N2 C5 C51 C52 108.2(5)
C2A N1A C1A O1A -0.4(5)
C2A N1A C1A C11A -180.0(3)
C1A N1A C2A C21A 84.0(4)
C1A N1A C2A C3A -152.7(3)
N1A C2A C3A C6A 170.4(3)
C21A C2A C3A C6A -65.3(4)
N1A C2A C3A C4A 44.3(4)
C21A C2A C3A C4A 168.6(3)
C5A N2A C4A C41A 101.2(4)
C5A N2A C4A C3A -132.5(3)
C6A C3A C4A N2A -72.8(4)
C2A C3A C4A N2A 51.9(4)
C6A C3A C4A C41A 54.8(5)
C2A C3A C4A C41A 179.5(3)
C4A N2A C5A O2A 0.8(6)
C4A N2A C5A C51A -179.2(3)
O1A C1A C11A C16A 145.9(4)
N1A C1A C11A C16A -34.5(5)
O1A C1A C11A C12A -32.5(5)
N1A C1A C11A C12A 147.1(3)
C16A C11A C12A C13A 1.3(6)
C1A C11A C12A C13A 179.8(4)
C11A C12A C13A C14A -1.8(7)
C12A C13A C14A C15A 1.4(8)
C13A C14A C15A C16A -0.3(8)
C12A C11A C16A C15A -0.3(7)
C1A C11A C16A C15A -178.8(4)
C14A C15A C16A C11A -0.1(8)
N1A C2A C21A C22A -134.5(4)
C3A C2A C21A C22A 101.3(4)
N1A C2A C21A C26A 48.5(5)
C3A C2A C21A C26A -75.7(4)
C26A C21A C22A C23A 0.4(6)
C2A C21A C22A C23A -176.6(4)
C21A C22A C23A C24A 0.7(6)
C22A C23A C24A C25A -1.3(7)
C23A C24A C25A C26A 0.9(7)
C24A C25A C26A C21A 0.2(6)
C22A C21A C26A C25A -0.8(6)
C2A C21A C26A C25A 176.2(4)
N2A C4A C41A C45A -153.6(5)
C3A C4A C41A C45A 79.5(6)
N2A C4A C41A O42A 33.4(5)
C3A C4A C41A O42A -93.6(4)
C45A C41A O42A C43A -0.3(5)
C4A C41A O42A C43A 174.3(3)
C41A O42A C43A C44A -0.3(5)
C41A O42A C43A C46A 179.3(4)
O42A C43A C44A C45A 0.8(6)
C46A C43A C44A C45A -178.7(5)
O42A C41A C45A C44A 0.8(6)
C4A C41A C45A C44A -172.7(5)
C43A C44A C45A C41A -1.0(7)
O2A C5A C51A C54A 174.2(5)
N2A C5A C51A C54A -5.9(6)
O2A C5A C51A C53A -65.2(6)
N2A C5A C51A C53A 114.7(5)
O2A C5A C51A C52A 52.4(7)
N2A C5A C51A C52A -127.7(6)

_cod_database_fobs_code 2020806
